data_7115069
loop_
_publ_author_name
'Lu, Jianjiang'
'Moulton, Brian'
'Zaworotko, Michael J.'
'Bourne, Susan A.'

_publ_section_title
;
 Coexisting covalent and noncovalent nets: parallel interpenetration of a
 puckered rectangular coordination polymer and aromatic noncovalent nets
;
_journal_issue 9
_journal_name_full 'Chemical Communications'
_journal_page_first 861
_journal_paper_doi 10.1039/b102153m
_journal_year 2001
_chemical_formula_sum 'C35 H40 N4 O10 Zn3'
_chemical_formula_weight 872.82
_chemical_melting_point 300
_chemical_name_systematic
; 
[1,3-benzenedicarboxylate-1,2-bis(4-pyridyl)ethane-zinc(II)] nitrobenzene
solvate  
;
_space_group_IT_number 14
_symmetry_cell_setting monoclinic
_symmetry_space_group_name_Hall '-P 2yn'
_symmetry_space_group_name_H-M 'P 1 21/n 1'
_atom_sites_solution_hydrogens geom
_atom_sites_solution_primary direct
_atom_sites_solution_secondary difmap
_audit_creation_method SHELXL-97
_cell_angle_alpha 90.00
_cell_angle_beta 90.971(3)
_cell_angle_gamma 90.00
_cell_formula_units_Z 4
_cell_length_a 10.5457(15)
_cell_length_b 18.400(3)
_cell_length_c 15.209(2)
_cell_measurement_temperature 173(2)
_cell_volume 2950.7(7)
_computing_structure_refinement 'SHELXL-97 (Sheldrick, 1997)'
_computing_structure_solution 'SHELXS-97 (Sheldrick, 1990)'
_diffrn_ambient_temperature 173(2)
_diffrn_measured_fraction_theta_full 0.995
_diffrn_measured_fraction_theta_max 0.995
_diffrn_radiation_monochromator graphite
_diffrn_radiation_source 'fine-focus sealed tube'
_diffrn_radiation_type MoK\a
_diffrn_radiation_wavelength 0.71073
_diffrn_reflns_av_R_equivalents 0.0897
_diffrn_reflns_av_sigmaI/netI 0.1800
_diffrn_reflns_limit_h_max 10
_diffrn_reflns_limit_h_min -13
_diffrn_reflns_limit_k_max 22
_diffrn_reflns_limit_k_min -21
_diffrn_reflns_limit_l_max 19
_diffrn_reflns_limit_l_min -19
_diffrn_reflns_number 17337
_diffrn_reflns_theta_full 26.42
_diffrn_reflns_theta_max 26.42
_diffrn_reflns_theta_min 2.33
_exptl_absorpt_coefficient_mu 2.496
_exptl_crystal_colour colorless
_exptl_crystal_density_diffrn 1.965
_exptl_crystal_density_method 'not measured'
_exptl_crystal_description rod
_exptl_crystal_F_000 1792
_exptl_crystal_size_max 0.2
_exptl_crystal_size_mid 0.1
_exptl_crystal_size_min 0.1
_refine_diff_density_max 1.362
_refine_diff_density_min -0.536
_refine_diff_density_rms 0.134
_refine_ls_extinction_method none
_refine_ls_goodness_of_fit_ref 0.861
_refine_ls_hydrogen_treatment mixed
_refine_ls_matrix_type full
_refine_ls_number_parameters 341
_refine_ls_number_reflns 6031
_refine_ls_number_restraints 0
_refine_ls_restrained_S_all 0.861
_refine_ls_R_factor_all 0.1566
_refine_ls_R_factor_gt 0.0785
_refine_ls_shift/su_max 0.046
_refine_ls_shift/su_mean 0.003
_refine_ls_structure_factor_coef Fsqd
_refine_ls_weighting_details 'calc w=1/[\s^2^(Fo^2^)+(0.1240P)^2^+0.0000P] where P=(Fo^2^+2Fc^2^)/3'
_refine_ls_weighting_scheme calc
_refine_ls_wR_factor_gt 0.2102
_refine_ls_wR_factor_ref 0.2402
_reflns_number_gt 2612
_reflns_number_total 6031
_reflns_threshold_expression >2sigma(I)
_cod_data_source_file b102153m.txt
_cod_data_source_block 1b
_cod_original_cell_volume 2950.8(7)
_cod_original_sg_symbol_H-M 'P 1 2(1)/n 1'
_cod_database_code 7115069

loop_
_symmetry_equiv_pos_as_xyz
'x, y, z'
'-x+1/2, y+1/2, -z+1/2'
'-x, -y, -z'
'x-1/2, -y-1/2, z-1/2'

loop_
_atom_site_label
_atom_site_type_symbol
_atom_site_fract_x
_atom_site_fract_y
_atom_site_fract_z
_atom_site_U_iso_or_equiv
_atom_site_adp_type
_atom_site_occupancy
_atom_site_symmetry_multiplicity
_atom_site_calc_flag
_atom_site_refinement_flags
Zn1 Zn 0.59441(7) 0.79761(5) 0.55994(5) 0.0326(3) Uani 1 1 d .
O1 O 0.6371(4) 0.7503(3) 0.4494(3) 0.0405(13) Uani 1 1 d .
O2 O 0.4402(5) 0.7838(3) 0.4175(3) 0.0466(14) Uani 1 1 d .
O3 O 0.7422(5) 0.7945(3) 0.6396(3) 0.0427(13) Uani 1 1 d .
O4 O 0.8407(5) 0.8692(4) 0.5499(4) 0.070(2) Uani 1 1 d .
C1 C 0.5409(7) 0.7533(4) 0.3983(4) 0.0341(17) Uani 1 1 d .
C2 C 0.5522(6) 0.7169(4) 0.3102(4) 0.0308(17) Uani 1 1 d .
C3 C 0.4481(6) 0.7127(4) 0.2541(4) 0.0296(16) Uani 1 1 d .
H3 H 0.3705 0.7344 0.2710 0.035 Uiso 1 1 calc R
C4 C 0.4545(6) 0.6773(4) 0.1737(4) 0.0327(17) Uani 1 1 d .
C5 C 0.5676(7) 0.6483(4) 0.1493(4) 0.046(2) Uani 1 1 d .
H5 H 0.5735 0.6239 0.0944 0.055 Uiso 1 1 calc R
C6 C 0.6743(7) 0.6540(5) 0.2034(5) 0.052(2) Uani 1 1 d .
H6 H 0.7531 0.6348 0.1850 0.062 Uiso 1 1 calc R
C7 C 0.6658(7) 0.6877(4) 0.2842(5) 0.043(2) Uani 1 1 d .
H7 H 0.7383 0.6907 0.3219 0.052 Uiso 1 1 calc R
C8 C 0.8370(7) 0.8285(5) 0.6157(5) 0.043(2) Uani 1 1 d .
N11 N 0.4779(6) 0.7310(3) 0.6295(4) 0.0382(15) Uani 1 1 d .
C11 C 0.4867(9) 0.7250(5) 0.7161(5) 0.064(3) Uani 1 1 d .
H11 H 0.5418 0.7573 0.7471 0.077 Uiso 1 1 calc R
C12 C 0.4199(11) 0.6741(6) 0.7637(6) 0.088(4) Uani 1 1 d .
H12 H 0.4282 0.6734 0.8260 0.105 Uiso 1 1 calc R
C13 C 0.3425(8) 0.6253(5) 0.7228(5) 0.056(2) Uani 1 1 d .
C14 C 0.3261(10) 0.6349(6) 0.6348(6) 0.090(4) Uani 1 1 d .
H14 H 0.2679 0.6051 0.6028 0.108 Uiso 1 1 calc R
C15 C 0.3938(10) 0.6876(6) 0.5920(6) 0.079(3) Uani 1 1 d .
H15 H 0.3787 0.6932 0.5306 0.095 Uiso 1 1 calc R
C16 C 0.2792(9) 0.5632(5) 0.7725(6) 0.065(3) Uani 1 1 d .
H16B H 0.2406 0.5291 0.7294 0.078 Uiso 1 1 calc R
H16A H 0.3447 0.5363 0.8066 0.078 Uiso 1 1 calc R
C17 C 0.1829(8) 0.5879(5) 0.8314(6) 0.059(2) Uani 1 1 d .
H17B H 0.1242 0.6213 0.7999 0.071 Uiso 1 1 calc R
H17A H 0.2228 0.6148 0.8809 0.071 Uiso 1 1 calc R
C18 C 0.3904(9) 1.0234(4) 0.6337(5) 0.051(2) Uani 1 1 d .
C19 C 0.3468(8) 0.9829(5) 0.5623(5) 0.048(2) Uani 1 1 d .
H19 H 0.2727 0.9978 0.5308 0.057 Uiso 1 1 calc R
C20 C 0.4102(7) 0.9212(4) 0.5369(4) 0.0379(18) Uani 1 1 d .
H20 H 0.3797 0.8951 0.4870 0.045 Uiso 1 1 calc R
C21 C 0.5565(7) 0.9344(4) 0.6479(5) 0.0434(19) Uani 1 1 d .
H21 H 0.6301 0.9178 0.6787 0.052 Uiso 1 1 calc R
C22 C 0.4989(9) 0.9969(5) 0.6759(5) 0.056(2) Uani 1 1 d .
H22 H 0.5336 1.0225 0.7248 0.068 Uiso 1 1 calc R
N21 N 0.5142(5) 0.8966(3) 0.5803(3) 0.0345(14) Uani 1 1 d .
C31 C -0.0090(8) 0.6012(5) 0.4205(5) 0.050(2) Uani 1 1 d .
C32 C 0.1137(10) 0.5953(6) 0.3969(5) 0.067(3) Uani 1 1 d .
H32 H 0.1468 0.5503 0.3769 0.081 Uiso 1 1 calc R
C33 C 0.1858(10) 0.6533(6) 0.4026(6) 0.073(3) Uani 1 1 d .
H33 H 0.2725 0.6494 0.3871 0.087 Uiso 1 1 calc R
C34 C 0.1418(11) 0.7177(6) 0.4293(6) 0.070(3) Uani 1 1 d .
H34 H 0.1971 0.7584 0.4305 0.084 Uiso 1 1 calc R
C35 C 0.0167(11) 0.7264(6) 0.4553(5) 0.067(3) Uani 1 1 d .
H35 H -0.0143 0.7717 0.4759 0.080 Uiso 1 1 calc R
C36 C -0.0618(8) 0.6641(6) 0.4495(5) 0.061(3) Uani 1 1 d .
H36 H -0.1485 0.6661 0.4653 0.074 Uiso 1 1 calc R
N37 N -0.0892(9) 0.5340(5) 0.4142(5) 0.066(2) Uani 1 1 d .
O38 O -0.0436(8) 0.4781(4) 0.3994(4) 0.087(2) Uani 1 1 d .
O39 O -0.2065(8) 0.5435(5) 0.4257(6) 0.117(3) Uani 1 1 d .
C41 C 0.3400(7) 0.4555(4) 0.2032(5) 0.191(10) Uiso 0.853(10) 1 d PG
C42 C 0.2612(7) 0.3985(5) 0.2271(6) 0.154(7) Uiso 0.853(10) 1 d PG
H42 H 0.2169 0.3715 0.1831 0.185 Uiso 0.853(10) 1 calc PR
C43 C 0.2473(9) 0.3811(5) 0.3153(6) 0.108(5) Uiso 0.853(10) 1 d PG
H43 H 0.1935 0.3421 0.3316 0.130 Uiso 0.853(10) 1 calc PR
C44 C 0.3122(9) 0.4206(6) 0.3797(5) 0.134(6) Uiso 0.853(10) 1 d PG
H44 H 0.3027 0.4086 0.4400 0.161 Uiso 0.853(10) 1 calc PR
C45 C 0.3910(10) 0.4776(6) 0.3558(5) 0.189(9) Uiso 0.853(10) 1 d PG
H45 H 0.4353 0.5046 0.3998 0.226 Uiso 0.853(10) 1 calc PR
C46 C 0.4048(9) 0.4951(4) 0.2676(6) 0.112(5) Uiso 0.853(10) 1 d PG
H46 H 0.4587 0.5340 0.2512 0.135 Uiso 0.853(10) 1 calc PR
N47 N 0.3792(9) 0.4444(5) 0.1210(5) 0.270(12) Uiso 0.853(10) 1 d PG
O48 O 0.3337(12) 0.4023(7) 0.0598(5) 0.330(12) Uiso 0.853(10) 1 d PG
O49 O 0.4679(11) 0.4711(6) 0.0684(6) 0.215(7) Uiso 0.853(10) 1 d PG

loop_
_atom_site_aniso_label
_atom_site_aniso_U_11
_atom_site_aniso_U_22
_atom_site_aniso_U_33
_atom_site_aniso_U_23
_atom_site_aniso_U_13
_atom_site_aniso_U_12
Zn1 0.0297(5) 0.0450(5) 0.0231(4) 0.0024(4) -0.0024(3) 0.0019(4)
O1 0.030(3) 0.067(4) 0.024(2) -0.004(2) -0.004(2) 0.001(3)
O2 0.040(3) 0.068(4) 0.032(3) -0.016(3) -0.001(2) 0.005(3)
O3 0.033(3) 0.066(4) 0.029(3) 0.002(3) -0.004(2) -0.003(3)
O4 0.045(4) 0.116(6) 0.050(4) 0.036(4) -0.008(3) 0.006(3)
C1 0.033(4) 0.042(5) 0.028(4) -0.002(3) 0.000(3) -0.005(3)
C2 0.028(4) 0.043(5) 0.021(3) -0.005(3) 0.002(3) 0.003(3)
C3 0.025(4) 0.036(4) 0.028(4) 0.002(3) 0.001(3) 0.004(3)
C4 0.030(4) 0.042(4) 0.025(4) 0.001(3) 0.000(3) -0.002(3)
C5 0.045(5) 0.066(6) 0.026(4) -0.015(4) -0.003(3) 0.007(4)
C6 0.038(5) 0.076(7) 0.042(5) -0.011(4) 0.007(4) 0.022(4)
C7 0.032(4) 0.065(6) 0.033(4) 0.000(4) -0.008(3) 0.008(4)
C8 0.039(5) 0.064(6) 0.026(4) 0.006(4) 0.000(3) 0.013(4)
N11 0.040(4) 0.043(4) 0.032(3) 0.002(3) -0.004(3) 0.000(3)
C11 0.079(7) 0.076(7) 0.037(5) 0.002(5) 0.000(5) -0.031(5)
C12 0.122(9) 0.103(9) 0.039(5) 0.002(5) 0.000(6) -0.075(7)
C13 0.070(6) 0.050(6) 0.048(5) -0.002(4) 0.013(4) -0.024(5)
C14 0.107(9) 0.113(10) 0.050(6) 0.015(6) -0.011(6) -0.065(7)
C15 0.095(8) 0.103(9) 0.038(5) 0.009(5) -0.013(5) -0.057(7)
C16 0.068(6) 0.070(7) 0.056(6) -0.005(5) 0.015(5) -0.022(5)
C17 0.066(6) 0.053(6) 0.060(6) -0.007(5) 0.031(5) -0.013(5)
C18 0.077(6) 0.038(5) 0.038(5) 0.013(4) 0.022(4) 0.004(4)
C19 0.052(5) 0.058(6) 0.033(4) 0.013(4) 0.010(4) 0.009(4)
C20 0.038(4) 0.049(5) 0.027(4) 0.005(3) 0.006(3) 0.005(4)
C21 0.044(5) 0.054(5) 0.032(4) -0.005(4) -0.006(3) 0.008(4)
C22 0.084(7) 0.056(6) 0.029(4) -0.010(4) -0.002(4) 0.011(5)
N21 0.040(4) 0.036(4) 0.027(3) 0.002(3) 0.007(3) -0.001(3)
C31 0.045(5) 0.079(7) 0.026(4) 0.000(4) 0.001(4) 0.001(5)
C32 0.072(7) 0.088(8) 0.041(5) -0.005(5) -0.011(5) 0.010(6)
C33 0.074(7) 0.087(9) 0.057(6) -0.004(6) 0.000(5) -0.019(7)
C34 0.081(8) 0.074(8) 0.054(6) -0.003(5) -0.011(5) -0.034(6)
C35 0.089(8) 0.072(7) 0.039(5) -0.004(5) -0.013(5) 0.003(6)
C36 0.039(5) 0.115(9) 0.031(4) 0.000(5) -0.004(4) 0.005(5)
N37 0.065(6) 0.088(7) 0.046(5) -0.010(5) 0.001(4) -0.012(5)
O38 0.124(7) 0.079(6) 0.056(4) -0.004(4) -0.009(4) -0.012(5)
O39 0.077(6) 0.139(8) 0.135(8) -0.021(6) 0.008(5) -0.038(5)

loop_
_atom_type_symbol
_atom_type_description
_atom_type_scat_dispersion_real
_atom_type_scat_dispersion_imag
_atom_type_scat_source
C C 0.0033 0.0016 'International Tables Vol C Tables 4.2.6.8 and 6.1.1.4'
H H 0.0000 0.0000 'International Tables Vol C Tables 4.2.6.8 and 6.1.1.4'
N N 0.0061 0.0033 'International Tables Vol C Tables 4.2.6.8 and 6.1.1.4'
O O 0.0106 0.0060 'International Tables Vol C Tables 4.2.6.8 and 6.1.1.4'
Zn Zn 0.2839 1.4301 'International Tables Vol C Tables 4.2.6.8 and 6.1.1.4'

loop_
_geom_angle_atom_site_label_1
_geom_angle_atom_site_label_2
_geom_angle_atom_site_label_3
_geom_angle
_geom_angle_site_symmetry_3
O1 Zn1 O3 109.1(2) .
O1 Zn1 N21 129.3(2) .
O3 Zn1 N21 105.1(2) .
O1 Zn1 N11 109.1(2) .
O3 Zn1 N11 98.1(2) .
N21 Zn1 N11 101.7(2) .
C1 O1 Zn1 108.4(4) .
C8 O3 Zn1 116.1(5) .
O2 C1 O1 123.6(6) .
O2 C1 C2 119.5(6) .
O1 C1 C2 116.9(6) .
C3 C2 C7 119.1(6) .
C3 C2 C1 120.1(6) .
C7 C2 C1 120.8(6) .
C2 C3 C4 121.4(6) .
C5 C4 C3 118.6(6) .
C5 C4 C8 121.7(6) 4_575
C3 C4 C8 119.7(6) 4_575
C4 C5 C6 120.9(7) .
C7 C6 C5 119.9(7) .
C6 C7 C2 120.1(6) .
O3 C8 O4 125.0(7) .
O3 C8 C4 116.7(7) 4_676
O4 C8 C4 118.2(7) 4_676
C15 N11 C11 114.7(7) .
C15 N11 Zn1 123.1(5) .
C11 N11 Zn1 122.2(5) .
N11 C11 C12 123.3(8) .
C13 C12 C11 121.0(8) .
C14 C13 C12 115.6(8) .
C14 C13 C16 122.2(8) .
C12 C13 C16 122.2(8) .
C13 C14 C15 120.0(9) .
N11 C15 C14 125.0(8) .
C17 C16 C13 112.9(8) .
C16 C17 C18 109.9(7) 2_546
C22 C18 C19 115.6(7) .
C22 C18 C17 122.2(8) 2_556
C19 C18 C17 122.0(8) 2_556
C20 C19 C18 120.4(8) .
N21 C20 C19 122.3(7) .
N21 C21 C22 122.7(7) .
C18 C22 C21 121.1(7) .
C21 N21 C20 117.9(6) .
C21 N21 Zn1 117.2(5) .
C20 N21 Zn1 124.3(5) .
C32 C31 C36 123.6(9) .
C32 C31 N37 117.2(9) .
C36 C31 N37 119.2(8) .
C33 C32 C31 118.2(11) .
C32 C33 C34 122.4(11) .
C33 C34 C35 121.6(10) .
C34 C35 C36 116.3(9) .
C31 C36 C35 117.8(8) .
O38 N37 O39 124.1(10) .
O38 N37 C31 120.5(9) .
O39 N37 C31 115.4(9) .
N47 C41 C42 108.9 .
N47 C41 C46 125.5 .
C42 C41 C46 120.0 .
C41 C42 C43 120.0 .
C44 C43 C42 120.0 .
C43 C44 C45 120.0 .
C46 C45 C44 120.0 .
C45 C46 C41 120.0 .
O48 N47 O49 92.6 .
O48 N47 C41 130.2 .
O49 N47 C41 137.2 .

loop_
_geom_bond_atom_site_label_1
_geom_bond_atom_site_label_2
_geom_bond_distance
_geom_bond_site_symmetry_2
Zn1 O1 1.952(5) .
Zn1 O3 1.959(4) .
Zn1 N21 2.034(6) .
Zn1 N11 2.044(6) .
O1 C1 1.269(7) .
O2 C1 1.240(8) .
O3 C8 1.239(9) .
O4 C8 1.250(9) .
C1 C2 1.504(9) .
C2 C3 1.380(8) .
C2 C7 1.377(10) .
C3 C4 1.389(9) .
C4 C5 1.364(10) .
C4 C8 1.513(9) 4_575
C5 C6 1.387(10) .
C6 C7 1.380(10) .
C8 C4 1.513(9) 4_676
N11 C15 1.315(10) .
N11 C11 1.322(9) .
C11 C12 1.384(12) .
C12 C13 1.357(11) .
C13 C14 1.358(11) .
C13 C16 1.530(11) .
C14 C15 1.376(12) .
C16 C17 1.439(11) .
C17 C18 1.517(11) 2_546
C18 C22 1.390(11) .
C18 C19 1.390(11) .
C18 C17 1.517(11) 2_556
C19 C20 1.375(10) .
C20 N21 1.349(8) .
C21 N21 1.314(8) .
C21 C22 1.372(10) .
C31 C32 1.353(12) .
C31 C36 1.360(12) .
C31 N37 1.501(12) .
C32 C33 1.312(13) .
C33 C34 1.338(13) .
C34 C35 1.393(13) .
C35 C36 1.417(13) .
N37 O38 1.159(10) .
N37 O39 1.264(10) .
C41 N47 1.3400 .
C41 C42 1.3900 .
C41 C46 1.3900 .
C42 C43 1.3900 .
C43 C44 1.3900 .
C44 C45 1.3900 .
C45 C46 1.3900 .
N47 O48 1.2968 .
N47 O49 1.3343 .

loop_
_geom_torsion_atom_site_label_1
_geom_torsion_atom_site_label_2
_geom_torsion_atom_site_label_3
_geom_torsion_atom_site_label_4
_geom_torsion
_geom_torsion_site_symmetry_1
_geom_torsion_site_symmetry_4
O3 Zn1 O1 C1 -179.4(5) . .
N21 Zn1 O1 C1 -49.7(6) . .
N11 Zn1 O1 C1 74.4(5) . .
O1 Zn1 O3 C8 64.1(6) . .
N21 Zn1 O3 C8 -77.8(6) . .
N11 Zn1 O3 C8 177.6(6) . .
Zn1 O1 C1 O2 2.0(9) . .
Zn1 O1 C1 C2 -177.6(5) . .
O2 C1 C2 C3 -5.0(10) . .
O1 C1 C2 C3 174.5(6) . .
O2 C1 C2 C7 174.8(7) . .
O1 C1 C2 C7 -5.6(10) . .
C7 C2 C3 C4 2.4(10) . .
C1 C2 C3 C4 -177.8(6) . .
C2 C3 C4 C5 -2.0(11) . .
C2 C3 C4 C8 177.8(7) . 4_575
C3 C4 C5 C6 -0.1(12) . .
C8 C4 C5 C6 -179.8(7) 4_575 .
C4 C5 C6 C7 1.7(13) . .
C5 C6 C7 C2 -1.4(13) . .
C3 C2 C7 C6 -0.6(11) . .
C1 C2 C7 C6 179.5(7) . .
Zn1 O3 C8 O4 6.9(11) . .
Zn1 O3 C8 C4 -176.2(5) . 4_676
O1 Zn1 N11 C15 -33.6(8) . .
O3 Zn1 N11 C15 -147.1(8) . .
N21 Zn1 N11 C15 105.5(8) . .
O1 Zn1 N11 C11 142.2(7) . .
O3 Zn1 N11 C11 28.7(7) . .
N21 Zn1 N11 C11 -78.7(7) . .
C15 N11 C11 C12 4.2(15) . .
Zn1 N11 C11 C12 -172.0(8) . .
N11 C11 C12 C13 1.8(18) . .
C11 C12 C13 C14 -6.4(17) . .
C11 C12 C13 C16 172.9(10) . .
C12 C13 C14 C15 5.1(17) . .
C16 C13 C14 C15 -174.3(10) . .
C11 N11 C15 C14 -5.6(16) . .
Zn1 N11 C15 C14 170.5(9) . .
C13 C14 C15 N11 1(2) . .
C14 C13 C16 C17 -111.5(11) . .
C12 C13 C16 C17 69.2(13) . .
C13 C16 C17 C18 170.5(7) . 2_546
C22 C18 C19 C20 -0.4(11) . .
C17 C18 C19 C20 -174.6(7) 2_556 .
C18 C19 C20 N21 1.5(11) . .
C19 C18 C22 C21 -0.5(12) . .
C17 C18 C22 C21 173.6(8) 2_556 .
N21 C21 C22 C18 0.5(13) . .
C22 C21 N21 C20 0.5(11) . .
C22 C21 N21 Zn1 -170.7(6) . .
C19 C20 N21 C21 -1.5(10) . .
C19 C20 N21 Zn1 169.0(6) . .
O1 Zn1 N21 C21 -141.7(5) . .
O3 Zn1 N21 C21 -10.6(6) . .
N11 Zn1 N21 C21 91.3(6) . .
O1 Zn1 N21 C20 47.7(6) . .
O3 Zn1 N21 C20 178.8(5) . .
N11 Zn1 N21 C20 -79.3(5) . .
C36 C31 C32 C33 0.1(13) . .
N37 C31 C32 C33 -179.5(8) . .
C31 C32 C33 C34 -1.0(14) . .
C32 C33 C34 C35 1.9(15) . .
C33 C34 C35 C36 -1.8(13) . .
C32 C31 C36 C35 -0.1(12) . .
N37 C31 C36 C35 179.5(7) . .
C34 C35 C36 C31 0.9(12) . .
C32 C31 N37 O38 8.4(12) . .
C36 C31 N37 O38 -171.2(8) . .
C32 C31 N37 O39 -171.2(8) . .
C36 C31 N37 O39 9.1(11) . .
N47 C41 C42 C43 155.1 . .
C46 C41 C42 C43 0.0 . .
C41 C42 C43 C44 0.0 . .
C42 C43 C44 C45 0.0 . .
C43 C44 C45 C46 0.0 . .
C44 C45 C46 C41 0.0 . .
N47 C41 C46 C45 -150.7 . .
C42 C41 C46 C45 0.0 . .
C42 C41 N47 O48 18.0 . .
C46 C41 N47 O48 171.3 . .
C42 C41 N47 O49 -166.4 . .
C46 C41 N47 O49 -13.0 . .
